data_4064426
loop_
_publ_author_name
'Chan, Siu-Chung'
'Pat, Pak-Kei'
'Lau, Tai-Chu'
'Wong, Chun-Yuen'

_publ_section_title
;
 Facile Direct Insertion of Nitrosonium Ion (NO+) into a
 Ruthenium&#x2212;Aryl Bond
;
_journal_issue 6
_journal_name_full Organometallics
_journal_page_first 1311
_journal_paper_doi 10.1021/om200095v
_journal_volume 30
_journal_year 2011
_chemical_formula_sum 'C21 H26 F12 N4 O P2 Ru S3'
_chemical_formula_weight 837.65
_chemical_name_systematic
; 
 ? 
;
_space_group_IT_number 14
_symmetry_cell_setting monoclinic
_symmetry_space_group_name_Hall '-P 2ybc'
_symmetry_space_group_name_H-M 'P 1 21/c 1'
_atom_sites_solution_hydrogens geom
_atom_sites_solution_primary direct
_atom_sites_solution_secondary difmap
_audit_creation_method SHELXL-97
_cell_angle_alpha 90.00
_cell_angle_beta 116.068(4)
_cell_angle_gamma 90.00
_cell_formula_units_Z 4
_cell_length_a 11.2746(4)
_cell_length_b 23.4416(6)
_cell_length_c 12.5948(4)
_cell_measurement_reflns_used 39368
_cell_measurement_temperature 133(2)
_cell_measurement_theta_max 28.6676
_cell_measurement_theta_min 3.3731
_cell_volume 2990.12(19)
_computing_structure_refinement 'SHELXL-97 (Sheldrick, 1997)'
_computing_structure_solution 'SHELXS-97 (Sheldrick, 1990)'
_diffrn_ambient_temperature 133(2)
_diffrn_measured_fraction_theta_full 0.990
_diffrn_measured_fraction_theta_max 0.990
_diffrn_radiation_monochromator graphite
_diffrn_radiation_source 'fine-focus sealed tube'
_diffrn_radiation_type MoK\a
_diffrn_radiation_wavelength 0.71073
_diffrn_reflns_av_R_equivalents 0.0454
_diffrn_reflns_av_sigmaI/netI 0.0196
_diffrn_reflns_limit_h_max 14
_diffrn_reflns_limit_h_min -14
_diffrn_reflns_limit_k_max 30
_diffrn_reflns_limit_k_min -30
_diffrn_reflns_limit_l_max 16
_diffrn_reflns_limit_l_min -15
_diffrn_reflns_number 92796
_diffrn_reflns_theta_full 27.50
_diffrn_reflns_theta_max 27.50
_diffrn_reflns_theta_min 3.38
_exptl_absorpt_coefficient_mu 0.942
_exptl_absorpt_correction_T_max 1.00000
_exptl_absorpt_correction_T_min 0.49026
_exptl_absorpt_correction_type multi-scan
_exptl_absorpt_process_details 'CrysAlisPro, Oxford Diffraction Ltd'
_exptl_crystal_colour red
_exptl_crystal_density_diffrn 1.861
_exptl_crystal_density_method 'not measured'
_exptl_crystal_description block
_exptl_crystal_F_000 1672
_exptl_crystal_size_max 0.86
_exptl_crystal_size_mid 0.16
_exptl_crystal_size_min 0.06
_refine_diff_density_max 0.634
_refine_diff_density_min -0.478
_refine_diff_density_rms 0.078
_refine_ls_extinction_method none
_refine_ls_goodness_of_fit_ref 1.177
_refine_ls_hydrogen_treatment constr
_refine_ls_matrix_type full
_refine_ls_number_parameters 399
_refine_ls_number_reflns 6822
_refine_ls_number_restraints 0
_refine_ls_restrained_S_all 1.177
_refine_ls_R_factor_all 0.0379
_refine_ls_R_factor_gt 0.0308
_refine_ls_shift/su_max 0.001
_refine_ls_shift/su_mean 0.000
_refine_ls_structure_factor_coef Fsqd
_refine_ls_weighting_details 'calc w=1/[\s^2^(Fo^2^)+(0.0075P)^2^+5.9488P] where P=(Fo^2^+2Fc^2^)/3'
_refine_ls_weighting_scheme calc
_refine_ls_wR_factor_gt 0.0620
_refine_ls_wR_factor_ref 0.0635
_reflns_number_gt 5994
_reflns_number_total 6822
_reflns_threshold_expression >2sigma(I)
_cod_data_source_file om200095v_si_002.cif
_cod_data_source_block 2-CH3CN
_cod_original_sg_symbol_H-M P21/c
_cod_database_code 4064426

loop_
_symmetry_equiv_pos_as_xyz
'x, y, z'
'-x, y+1/2, -z+1/2'
'-x, -y, -z'
'x, -y-1/2, z-1/2'

loop_
_atom_site_label
_atom_site_type_symbol
_atom_site_fract_x
_atom_site_fract_y
_atom_site_fract_z
_atom_site_U_iso_or_equiv
_atom_site_adp_type
_atom_site_occupancy
_atom_site_symmetry_multiplicity
_atom_site_calc_flag
_atom_site_refinement_flags
C1 C 1.2634(3) 0.92954(11) 0.2635(2) 0.0189(5) Uani 1 1 d .
C2 C 1.4001(3) 0.93987(13) 0.2890(3) 0.0272(6) Uani 1 1 d .
H2A H 1.4132 0.9310 0.2205 0.041 Uiso 1 1 calc R
H2B H 1.4564 0.9162 0.3539 0.041 Uiso 1 1 calc R
H2C H 1.4212 0.9793 0.3095 0.041 Uiso 1 1 calc R
C3 C 0.6579(2) 0.93957(11) 0.0382(2) 0.0199(5) Uani 1 1 d .
H3A H 0.5648 0.9300 -0.0022 0.024 Uiso 1 1 calc R
H3B H 0.6654 0.9769 0.0738 0.024 Uiso 1 1 calc R
C4 C 0.7135(2) 0.94241(12) -0.0517(2) 0.0208(5) Uani 1 1 d .
H4A H 0.6750 0.9747 -0.1039 0.025 Uiso 1 1 calc R
H4B H 0.6895 0.9080 -0.0994 0.025 Uiso 1 1 calc R
C5 C 0.9440(3) 0.89868(11) -0.0594(2) 0.0202(5) Uani 1 1 d .
H5A H 0.8999 0.9078 -0.1430 0.024 Uiso 1 1 calc R
H5B H 1.0382 0.9027 -0.0339 0.024 Uiso 1 1 calc R
C6 C 0.9146(3) 0.83687(11) -0.0428(2) 0.0204(5) Uani 1 1 d .
H6A H 0.9596 0.8121 -0.0750 0.024 Uiso 1 1 calc R
H6B H 0.8205 0.8301 -0.0866 0.024 Uiso 1 1 calc R
C7 C 0.8233(3) 0.78268(11) 0.1105(2) 0.0207(5) Uani 1 1 d .
H7A H 0.8024 0.7501 0.0578 0.025 Uiso 1 1 calc R
H7B H 0.8449 0.7685 0.1892 0.025 Uiso 1 1 calc R
C8 C 0.7031(3) 0.82065(11) 0.0710(2) 0.0195(5) Uani 1 1 d .
H8A H 0.6339 0.8007 0.0819 0.023 Uiso 1 1 calc R
H8B H 0.6709 0.8290 -0.0125 0.023 Uiso 1 1 calc R
C9 C 0.8799(2) 0.98350(10) 0.3425(2) 0.0158(5) Uani 1 1 d .
C10 C 0.8015(3) 1.03176(11) 0.3239(2) 0.0220(5) Uani 1 1 d .
H10 H 0.8029 1.0605 0.2735 0.026 Uiso 1 1 calc R
C11 C 0.7213(3) 1.03676(13) 0.3807(3) 0.0278(6) Uani 1 1 d .
H11 H 0.6673 1.0685 0.3680 0.033 Uiso 1 1 calc R
C12 C 0.7226(3) 0.99388(13) 0.4567(3) 0.0285(6) Uani 1 1 d .
H12 H 0.6700 0.9973 0.4962 0.034 Uiso 1 1 calc R
C13 C 0.8008(3) 0.94608(12) 0.4749(2) 0.0234(6) Uani 1 1 d .
H13 H 0.7992 0.9179 0.5262 0.028 Uiso 1 1 calc R
C14 C 0.8822(2) 0.93901(10) 0.4183(2) 0.0171(5) Uani 1 1 d .
C15 C 0.9717(3) 0.88892(10) 0.4483(2) 0.0176(5) Uani 1 1 d .
C16 C 1.0122(3) 0.86250(11) 0.5579(2) 0.0245(6) Uani 1 1 d .
H16 H 0.9790 0.8751 0.6096 0.029 Uiso 1 1 calc R
C17 C 1.1005(3) 0.81815(12) 0.5903(2) 0.0293(7) Uani 1 1 d .
H17 H 1.1266 0.8004 0.6632 0.035 Uiso 1 1 calc R
C18 C 1.1502(3) 0.80024(12) 0.5133(2) 0.0300(7) Uani 1 1 d .
H18 H 1.2109 0.7706 0.5334 0.036 Uiso 1 1 calc R
C19 C 1.1075(3) 0.82747(11) 0.4062(2) 0.0233(6) Uani 1 1 d .
H19 H 1.1414 0.8157 0.3545 0.028 Uiso 1 1 calc R
C20 C 0.3798(3) 0.22131(13) 0.6802(2) 0.0293(7) Uani 1 1 d .
C21 C 0.5169(3) 0.23144(14) 0.7054(3) 0.0357(7) Uani 1 1 d .
H21A H 0.5295 0.2227 0.6366 0.054 Uiso 1 1 calc R
H21B H 0.5731 0.2075 0.7698 0.054 Uiso 1 1 calc R
H21C H 0.5385 0.2707 0.7265 0.054 Uiso 1 1 calc R
F1 F 0.7287(2) 0.07666(7) 0.02239(17) 0.0404(5) Uani 1 1 d .
F2 F 0.84334(17) 0.14735(9) 0.14418(15) 0.0414(5) Uani 1 1 d .
F3 F 0.76432(16) 0.15852(7) -0.05279(15) 0.0290(4) Uani 1 1 d .
F4 F 0.6743(2) 0.20786(8) 0.0478(2) 0.0558(6) Uani 1 1 d .
F5 F 0.56039(17) 0.13660(10) -0.07513(17) 0.0475(5) Uani 1 1 d .
F6 F 0.63805(18) 0.12629(8) 0.12238(16) 0.0375(4) Uani 1 1 d .
F7 F 0.5703(2) 0.12930(13) 0.4695(2) 0.0713(8) Uani 1 1 d .
F8 F 0.4485(3) 0.14110(9) 0.27395(18) 0.0565(6) Uani 1 1 d .
F9 F 0.4477(3) 0.20673(9) 0.4048(2) 0.0604(7) Uani 1 1 d .
F10 F 0.2693(3) 0.15327(15) 0.3074(2) 0.0861(9) Uani 1 1 d .
F11 F 0.39073(19) 0.13983(8) 0.49918(16) 0.0366(4) Uani 1 1 d .
F12 F 0.3941(4) 0.07437(9) 0.3706(3) 0.0848(10) Uani 1 1 d .
N1 N 1.1561(2) 0.92143(9) 0.24306(18) 0.0161(4) Uani 1 1 d .
N2 N 0.95440(19) 0.97950(9) 0.27501(17) 0.0143(4) Uani 1 1 d .
N3 N 1.0188(2) 0.87045(9) 0.37214(18) 0.0166(4) Uani 1 1 d .
N4 N 0.2719(3) 0.21403(12) 0.6600(2) 0.0374(6) Uani 1 1 d .
O1 O 0.99951(19) 1.02487(7) 0.25841(16) 0.0210(4) Uani 1 1 d .
P1 P 0.70157(7) 0.14255(3) 0.03565(6) 0.02095(14) Uani 1 1 d .
P2 P 0.42003(8) 0.14054(3) 0.38629(6) 0.02479(15) Uani 1 1 d .
Ru1 Ru 0.961142(19) 0.906969(8) 0.204307(17) 0.01270(5) Uani 1 1 d .
S1 S 0.74096(6) 0.88761(3) 0.15445(5) 0.01493(12) Uani 1 1 d .
S2 S 0.89317(6) 0.94970(3) 0.02026(5) 0.01614(12) Uani 1 1 d .
S3 S 0.96676(6) 0.81898(3) 0.11241(5) 0.01769(13) Uani 1 1 d .

loop_
_atom_site_aniso_label
_atom_site_aniso_U_11
_atom_site_aniso_U_22
_atom_site_aniso_U_33
_atom_site_aniso_U_23
_atom_site_aniso_U_13
_atom_site_aniso_U_12
C1 0.0196(13) 0.0199(12) 0.0153(12) 0.0012(10) 0.0061(10) 0.0014(10)
C2 0.0150(13) 0.0354(16) 0.0275(15) 0.0073(12) 0.0059(11) -0.0010(11)
C3 0.0137(12) 0.0213(13) 0.0236(13) 0.0042(10) 0.0072(10) 0.0000(10)
C4 0.0154(12) 0.0250(14) 0.0171(12) 0.0054(10) 0.0028(10) -0.0008(10)
C5 0.0227(13) 0.0240(14) 0.0184(12) -0.0005(10) 0.0131(10) -0.0019(10)
C6 0.0253(13) 0.0228(13) 0.0162(12) -0.0042(10) 0.0120(11) -0.0026(10)
C7 0.0292(14) 0.0144(12) 0.0213(13) -0.0034(10) 0.0137(11) -0.0067(10)
C8 0.0220(13) 0.0178(12) 0.0184(12) -0.0043(10) 0.0085(10) -0.0086(10)
C9 0.0155(11) 0.0153(11) 0.0168(12) -0.0057(9) 0.0072(10) -0.0035(9)
C10 0.0209(13) 0.0197(13) 0.0240(13) -0.0044(10) 0.0084(11) -0.0007(10)
C11 0.0243(14) 0.0269(15) 0.0334(15) -0.0095(12) 0.0137(12) 0.0015(11)
C12 0.0225(14) 0.0398(17) 0.0280(15) -0.0132(13) 0.0157(12) -0.0069(12)
C13 0.0233(13) 0.0304(14) 0.0188(13) -0.0073(11) 0.0113(11) -0.0093(11)
C14 0.0170(12) 0.0173(12) 0.0164(12) -0.0060(9) 0.0069(10) -0.0070(9)
C15 0.0209(13) 0.0145(12) 0.0166(12) -0.0034(9) 0.0075(10) -0.0070(9)
C16 0.0382(16) 0.0185(13) 0.0177(13) -0.0015(10) 0.0132(12) -0.0065(11)
C17 0.0472(18) 0.0173(13) 0.0180(13) 0.0022(10) 0.0093(13) -0.0037(12)
C18 0.0400(17) 0.0180(13) 0.0217(14) 0.0032(11) 0.0041(12) 0.0086(12)
C19 0.0281(14) 0.0198(13) 0.0194(13) -0.0008(10) 0.0080(11) 0.0033(11)
C20 0.046(2) 0.0242(14) 0.0162(13) 0.0019(11) 0.0124(13) 0.0041(13)
C21 0.0457(19) 0.0321(17) 0.0271(15) -0.0002(13) 0.0140(14) 0.0040(14)
F1 0.0553(12) 0.0214(9) 0.0482(11) 0.0012(8) 0.0263(10) 0.0012(8)
F2 0.0246(9) 0.0716(14) 0.0257(9) -0.0130(9) 0.0090(7) -0.0075(9)
F3 0.0254(9) 0.0355(9) 0.0319(9) 0.0069(7) 0.0180(7) 0.0012(7)
F4 0.0757(16) 0.0256(10) 0.0975(18) 0.0075(11) 0.0668(15) 0.0139(10)
F5 0.0172(9) 0.0843(16) 0.0363(10) 0.0179(10) 0.0074(8) 0.0000(9)
F6 0.0325(10) 0.0512(12) 0.0376(10) 0.0114(9) 0.0234(8) 0.0005(8)
F7 0.0445(13) 0.117(2) 0.0570(15) 0.0094(15) 0.0263(12) 0.0290(14)
F8 0.1019(19) 0.0489(13) 0.0389(11) -0.0163(10) 0.0492(13) -0.0259(12)
F9 0.112(2) 0.0277(11) 0.0568(14) -0.0068(9) 0.0507(15) -0.0104(12)
F10 0.0446(14) 0.143(3) 0.0431(14) -0.0037(16) -0.0062(11) 0.0102(16)
F11 0.0398(11) 0.0445(11) 0.0314(9) -0.0055(8) 0.0211(8) -0.0053(9)
F12 0.177(3) 0.0247(11) 0.103(2) -0.0227(12) 0.108(2) -0.0318(15)
N1 0.0167(11) 0.0182(10) 0.0138(10) 0.0000(8) 0.0071(8) 0.0025(8)
N2 0.0120(9) 0.0158(10) 0.0131(9) 0.0014(8) 0.0038(8) -0.0016(8)
N3 0.0176(10) 0.0157(10) 0.0139(10) -0.0024(8) 0.0047(8) -0.0018(8)
N4 0.0483(18) 0.0335(15) 0.0300(14) 0.0017(11) 0.0169(13) 0.0003(13)
O1 0.0252(10) 0.0145(9) 0.0249(9) 0.0004(7) 0.0126(8) -0.0059(7)
P1 0.0179(3) 0.0211(3) 0.0255(3) 0.0039(3) 0.0110(3) 0.0011(3)
P2 0.0330(4) 0.0206(3) 0.0222(3) -0.0007(3) 0.0134(3) -0.0011(3)
Ru1 0.01263(9) 0.01308(9) 0.01239(9) -0.00128(7) 0.00550(7) -0.00151(7)
S1 0.0149(3) 0.0151(3) 0.0156(3) -0.0012(2) 0.0075(2) -0.0035(2)
S2 0.0160(3) 0.0178(3) 0.0159(3) 0.0011(2) 0.0082(2) -0.0026(2)
S3 0.0213(3) 0.0163(3) 0.0164(3) -0.0024(2) 0.0090(2) 0.0003(2)

loop_
_atom_type_symbol
_atom_type_description
_atom_type_scat_dispersion_real
_atom_type_scat_dispersion_imag
_atom_type_scat_source
C C 0.0033 0.0016 'International Tables Vol C Tables 4.2.6.8 and 6.1.1.4'
H H 0.0000 0.0000 'International Tables Vol C Tables 4.2.6.8 and 6.1.1.4'
N N 0.0061 0.0033 'International Tables Vol C Tables 4.2.6.8 and 6.1.1.4'
O O 0.0106 0.0060 'International Tables Vol C Tables 4.2.6.8 and 6.1.1.4'
F F 0.0171 0.0103 'International Tables Vol C Tables 4.2.6.8 and 6.1.1.4'
P P 0.1023 0.0942 'International Tables Vol C Tables 4.2.6.8 and 6.1.1.4'
S S 0.1246 0.1234 'International Tables Vol C Tables 4.2.6.8 and 6.1.1.4'
Ru Ru -1.2594 0.8363 'International Tables Vol C Tables 4.2.6.8 and 6.1.1.4'

loop_
_geom_angle_atom_site_label_1
_geom_angle_atom_site_label_2
_geom_angle_atom_site_label_3
_geom_angle
N1 C1 C2 179.7(3)
C4 C3 S1 113.28(18)
C3 C4 S2 111.40(17)
C6 C5 S2 114.33(17)
C5 C6 S3 112.26(17)
C8 C7 S3 113.09(17)
C7 C8 S1 111.53(17)
C10 C9 C14 122.5(2)
C10 C9 N2 116.6(2)
C14 C9 N2 120.8(2)
C11 C10 C9 119.6(3)
C10 C11 C12 119.1(3)
C13 C12 C11 121.1(3)
C12 C13 C14 121.7(3)
C13 C14 C9 116.0(2)
C13 C14 C15 119.3(2)
C9 C14 C15 124.5(2)
N3 C15 C16 119.9(2)
N3 C15 C14 120.5(2)
C16 C15 C14 119.5(2)
C17 C16 C15 120.7(3)
C16 C17 C18 119.1(3)
C19 C18 C17 118.2(3)
N3 C19 C18 123.4(3)
N4 C20 C21 179.2(3)
C1 N1 Ru1 179.5(2)
O1 N2 C9 115.8(2)
O1 N2 Ru1 125.15(16)
C9 N2 Ru1 118.73(15)
C19 N3 C15 118.6(2)
C19 N3 Ru1 118.85(17)
C15 N3 Ru1 122.50(17)
F4 P1 F2 90.75(13)
F4 P1 F6 89.98(11)
F2 P1 F6 90.71(10)
F4 P1 F5 90.43(14)
F2 P1 F5 178.55(12)
F6 P1 F5 90.13(10)
F4 P1 F1 179.62(12)
F2 P1 F1 89.52(11)
F6 P1 F1 90.29(11)
F5 P1 F1 89.29(12)
F4 P1 F3 90.32(10)
F2 P1 F3 89.83(10)
F6 P1 F3 179.38(12)
F5 P1 F3 89.32(10)
F1 P1 F3 89.41(10)
F7 P2 F10 177.59(16)
F7 P2 F12 90.27(18)
F10 P2 F12 91.03(19)
F7 P2 F9 88.92(16)
F10 P2 F9 89.74(17)
F12 P2 F9 178.82(16)
F7 P2 F8 90.85(14)
F10 P2 F8 91.19(15)
F12 P2 F8 89.75(12)
F9 P2 F8 91.13(12)
F7 P2 F11 89.36(12)
F10 P2 F11 88.62(13)
F12 P2 F11 90.09(12)
F9 P2 F11 89.04(11)
F8 P2 F11 179.74(14)
N2 Ru1 N1 90.00(8)
N2 Ru1 N3 87.27(8)
N1 Ru1 N3 90.14(8)
N2 Ru1 S1 92.44(6)
N1 Ru1 S1 177.42(6)
N3 Ru1 S1 90.80(6)
N2 Ru1 S2 91.02(6)
N1 Ru1 S2 90.87(6)
N3 Ru1 S2 178.02(6)
S1 Ru1 S2 88.26(2)
N2 Ru1 S3 178.49(6)
N1 Ru1 S3 90.24(6)
N3 Ru1 S3 94.22(6)
S1 Ru1 S3 87.30(2)
S2 Ru1 S3 87.48(2)
C3 S1 C8 101.82(12)
C3 S1 Ru1 101.43(8)
C8 S1 Ru1 105.92(9)
C5 S2 C4 102.44(13)
C5 S2 Ru1 102.86(9)
C4 S2 Ru1 105.20(8)
C7 S3 C6 103.14(12)
C7 S3 Ru1 101.45(9)
C6 S3 Ru1 104.89(9)

loop_
_geom_bond_atom_site_label_1
_geom_bond_atom_site_label_2
_geom_bond_distance
C1 N1 1.137(3)
C1 C2 1.450(4)
C3 C4 1.518(4)
C3 S1 1.816(3)
C4 S2 1.828(3)
C5 C6 1.521(4)
C5 S2 1.809(3)
C6 S3 1.826(3)
C7 C8 1.511(4)
C7 S3 1.819(3)
C8 S1 1.832(2)
C9 C10 1.391(4)
C9 C14 1.407(3)
C9 N2 1.437(3)
C10 C11 1.382(4)
C11 C12 1.384(4)
C12 C13 1.381(4)
C13 C14 1.398(4)
C14 C15 1.485(4)
C15 N3 1.355(3)
C15 C16 1.395(4)
C16 C17 1.372(4)
C17 C18 1.381(4)
C18 C19 1.374(4)
C19 N3 1.350(3)
C20 N4 1.141(4)
C20 C21 1.454(5)
F1 P1 1.5977(19)
F2 P1 1.5861(18)
F3 P1 1.6044(17)
F4 P1 1.582(2)
F5 P1 1.5962(19)
F6 P1 1.5935(18)
F7 P2 1.574(2)
F8 P2 1.5823(19)
F9 P2 1.580(2)
F10 P2 1.575(3)
F11 P2 1.5950(18)
F12 P2 1.575(2)
N1 Ru1 2.060(2)
N2 O1 1.236(3)
N2 Ru1 1.936(2)
N3 Ru1 2.101(2)
Ru1 S1 2.3223(6)
Ru1 S2 2.3243(6)
Ru1 S3 2.3795(6)
